data_1517144
loop_
_publ_author_name
'Xue-Qin Song'
'Li Wang'
'Meng-Meng Zhao'
'Guo-Quang Cheng'
'Xiao-Run Wang'
'Yun-Qiao Peng'

_publ_section_title
;
 Synthesis, crystal structure and luminescence properties of homodinuclear
 lanthanide complexes with a new tetrapodal thenylsalicylamide ligand
;
_journal_name_full
;
Inorganica Chimica Acta
;
_journal_page_first 156
_journal_page_last 164
_journal_volume 402
_journal_year 2013
_chemical_formula_sum 'C112 H120 Gd2 N14 O40 S8'
_chemical_formula_weight 2873.29
_space_group_IT_number 2
_symmetry_cell_setting triclinic
_symmetry_space_group_name_Hall '-P 1'
_symmetry_space_group_name_H-M 'P -1'
_atom_sites_solution_hydrogens geom
_atom_sites_solution_primary direct
_atom_sites_solution_secondary difmap
_cell_angle_alpha 99.733(2)
_cell_angle_beta 103.073(2)
_cell_angle_gamma 115.144(3)
_cell_formula_units_Z 1
_cell_length_a 13.0234(14)
_cell_length_b 15.1950(15)
_cell_length_c 18.3246(19)
_cell_measurement_reflns_used 1911
_cell_measurement_temperature 296(2)
_cell_measurement_theta_max 19.38
_cell_measurement_theta_min 2.19
_cell_volume 3049.6(6)
_computing_cell_refinement 'Bruker SMART'
_computing_data_collection 'Bruker SMART'
_computing_data_reduction 'Bruker SAINT'
_computing_molecular_graphics 'Bruker SHELXTL'
_computing_publication_material 'Bruker SHELXTL'
_computing_structure_refinement 'SHELXL-97 (Sheldrick, 1997)'
_computing_structure_solution 'SHELXS-97 (Sheldrick, 1990)'
_diffrn_ambient_temperature 296(2)
_diffrn_measured_fraction_theta_full 0.998
_diffrn_measured_fraction_theta_max 0.998
_diffrn_measurement_device_type 'CCD area detector'
_diffrn_measurement_method 'phi and omega scans'
_diffrn_radiation_monochromator graphite
_diffrn_radiation_source 'fine-focus sealed tube'
_diffrn_radiation_type MoK\a
_diffrn_radiation_wavelength 0.71073
_diffrn_reflns_av_R_equivalents 0.0512
_diffrn_reflns_av_sigmaI/netI 0.0977
_diffrn_reflns_limit_h_max 12
_diffrn_reflns_limit_h_min -15
_diffrn_reflns_limit_k_max 18
_diffrn_reflns_limit_k_min -15
_diffrn_reflns_limit_l_max 21
_diffrn_reflns_limit_l_min -21
_diffrn_reflns_number 16833
_diffrn_reflns_theta_full 25.00
_diffrn_reflns_theta_max 25.00
_diffrn_reflns_theta_min 1.55
_exptl_absorpt_coefficient_mu 1.305
_exptl_absorpt_correction_type none
_exptl_crystal_colour colorless
_exptl_crystal_density_diffrn 1.565
_exptl_crystal_density_method 'not measured'
_exptl_crystal_description block
_exptl_crystal_F_000 1466
_exptl_crystal_size_max 0.24
_exptl_crystal_size_mid 0.19
_exptl_crystal_size_min 0.16
_refine_diff_density_max 1.169
_refine_diff_density_min -0.768
_refine_diff_density_rms 0.115
_refine_ls_extinction_method none
_refine_ls_goodness_of_fit_ref 1.028
_refine_ls_hydrogen_treatment mixed
_refine_ls_matrix_type full
_refine_ls_number_parameters 796
_refine_ls_number_reflns 10720
_refine_ls_number_restraints 0
_refine_ls_restrained_S_all 1.028
_refine_ls_R_factor_all 0.0967
_refine_ls_R_factor_gt 0.0639
_refine_ls_shift/su_max 0.001
_refine_ls_shift/su_mean 0.000
_refine_ls_structure_factor_coef Fsqd
_refine_ls_weighting_details 'calc w=1/[\s^2^(Fo^2^)+(0.0845P)^2^+0.0820P] where P=(Fo^2^+2Fc^2^)/3'
_refine_ls_weighting_scheme calc
_refine_ls_wR_factor_gt 0.1493
_refine_ls_wR_factor_ref 0.1699
_reflns_number_gt 7584
_reflns_number_total 10720
_reflns_threshold_expression >2sigma(I)
_cod_data_source_file ICA-2013-402-156-164-2.cif
_cod_data_source_block 3
_cod_original_cell_volume 3049.6(5)
_cod_original_sg_symbol_H-M P-1
_cod_database_code 1517144

loop_
_symmetry_equiv_pos_as_xyz
'x, y, z'
'-x, -y, -z'

loop_
_atom_site_label
_atom_site_type_symbol
_atom_site_fract_x
_atom_site_fract_y
_atom_site_fract_z
_atom_site_U_iso_or_equiv
_atom_site_adp_type
_atom_site_occupancy
_atom_site_symmetry_multiplicity
_atom_site_calc_flag
_atom_site_refinement_flags
Gd1 Gd 0.73910(3) 0.29676(3) 0.66079(2) 0.03936(14) Uani 1 1 d .
N1 N 0.5340(5) 0.1158(5) 0.4078(4) 0.0480(16) Uani 1 1 d .
H1 H 0.4715 0.0780 0.3667 0.058 Uiso 1 1 calc R
N2 N 0.7480(5) 0.5753(5) 0.6051(4) 0.0525(17) Uani 1 1 d .
H2 H 0.7222 0.6183 0.6007 0.063 Uiso 1 1 calc R
N3 N -0.0399(5) -0.0635(4) 0.1206(3) 0.0439(15) Uani 1 1 d .
H3 H 0.0329 -0.0146 0.1421 0.053 Uiso 1 1 calc R
N4 N 0.4827(6) 0.2586(5) 0.0380(4) 0.0593(18) Uani 1 1 d .
H4 H 0.4134 0.2053 0.0242 0.071 Uiso 1 1 calc R
N5 N 0.9309(7) 0.3089(7) 0.6010(5) 0.064(2) Uani 1 1 d .
N6 N 0.7526(7) 0.1337(6) 0.7164(5) 0.0608(19) Uani 1 1 d .
N7 N 0.5762(7) 0.2524(6) 0.7512(5) 0.071(2) Uani 1 1 d .
O1 O 0.3380(4) 0.1559(4) 0.3602(3) 0.0411(11) Uani 1 1 d .
O2 O 0.3978(4) 0.3684(3) 0.3279(3) 0.0424(12) Uani 1 1 d .
O3 O 0.1249(4) 0.1294(3) 0.1401(3) 0.0410(12) Uani 1 1 d .
O4 O 0.4174(4) 0.1602(3) 0.1560(3) 0.0408(11) Uani 1 1 d .
O5 O 0.6039(5) 0.2056(4) 0.5333(3) 0.0522(13) Uani 1 1 d .
O6 O 0.7101(5) 0.4245(4) 0.6228(3) 0.0527(14) Uani 1 1 d .
O7 O -0.2231(5) -0.1167(4) 0.0382(4) 0.0667(17) Uani 1 1 d .
O8 O 0.6796(6) 0.3289(5) 0.1005(4) 0.083(2) Uani 1 1 d .
O9 O 0.8419(6) 0.2255(5) 0.5877(4) 0.0730(18) Uani 1 1 d .
O10 O 0.9278(6) 0.3843(5) 0.6374(5) 0.082(2) Uani 1 1 d .
O11 O 1.0147(6) 0.3159(6) 0.5777(5) 0.100(2) Uani 1 1 d .
O12 O 0.8415(5) 0.2237(5) 0.7430(4) 0.0694(17) Uani 1 1 d .
O13 O 0.6652(5) 0.1194(4) 0.6614(4) 0.0696(17) Uani 1 1 d .
O14 O 0.7559(7) 0.0662(5) 0.7419(4) 0.091(2) Uani 1 1 d .
O15 O 0.6855(7) 0.2839(7) 0.7812(5) 0.117(3) Uani 1 1 d .
O16 O 0.5431(6) 0.2531(5) 0.6833(4) 0.0747(18) Uani 1 1 d .
O17 O 0.5130(8) 0.2273(7) 0.7907(5) 0.116(3) Uani 1 1 d .
O18 O 0.8789(8) 0.4439(6) 0.7689(5) 0.114(3) Uani 1 1 d .
H18 H 0.9419 0.4412 0.7772 0.137 Uiso 1 1 d R
O19 O 0.8810(11) 0.5086(11) 0.1772(9) 0.226(7) Uani 1 1 d .
H19 H 0.8214 0.4523 0.1558 0.271 Uiso 1 1 calc R
O20 O 0.8094(16) 0.3700(14) 0.9686(10) 0.241(8) Uani 1 1 d .
H20 H 0.7557 0.3254 0.9293 0.289 Uiso 1 1 calc R
S1 S 0.7758(3) 0.3529(2) 0.44213(17) 0.0843(8) Uani 1 1 d .
S2 S 1.0074(3) 0.7640(2) 0.74423(16) 0.0796(7) Uani 1 1 d .
S3 S -0.26129(19) -0.17731(18) 0.19864(13) 0.0610(6) Uani 1 1 d .
S4 S 0.5473(4) 0.4794(3) 0.1597(2) 0.1156(12) Uani 1 1 d .
C1 C 0.2509(6) 0.1570(5) 0.2965(4) 0.0366(16) Uani 1 1 d .
H1A H 0.2186 0.1993 0.3161 0.044 Uiso 1 1 calc R
H1B H 0.1850 0.0885 0.2691 0.044 Uiso 1 1 calc R
C2 C 0.3167(6) 0.1999(5) 0.2420(4) 0.0328(15) Uani 1 1 d .
C3 C 0.4314(6) 0.3012(5) 0.2870(4) 0.0395(17) Uani 1 1 d .
H3A H 0.4880 0.2907 0.3240 0.047 Uiso 1 1 calc R
H3B H 0.4692 0.3305 0.2508 0.047 Uiso 1 1 calc R
C4 C 0.2374(6) 0.2200(5) 0.1784(4) 0.0375(16) Uani 1 1 d .
H4A H 0.2246 0.2748 0.2021 0.045 Uiso 1 1 calc R
H4B H 0.2770 0.2400 0.1405 0.045 Uiso 1 1 calc R
C5 C 0.3517(6) 0.1226(5) 0.2060(4) 0.0377(16) Uani 1 1 d .
H5A H 0.4005 0.1106 0.2475 0.045 Uiso 1 1 calc R
H5B H 0.2798 0.0583 0.1762 0.045 Uiso 1 1 calc R
C6 C 0.5159(7) 0.1474(6) 0.4731(5) 0.0437(18) Uani 1 1 d .
C7 C 0.3905(6) 0.1080(5) 0.4717(4) 0.0384(16) Uani 1 1 d .
C8 C 0.3016(6) 0.1091(5) 0.4139(4) 0.0409(17) Uani 1 1 d .
C9 C 0.1832(7) 0.0659(6) 0.4138(4) 0.0465(18) Uani 1 1 d .
H9 H 0.1228 0.0650 0.3747 0.056 Uiso 1 1 calc R
C10 C 0.1577(7) 0.0245(6) 0.4735(5) 0.056(2) Uani 1 1 d .
H10 H 0.0792 -0.0042 0.4743 0.067 Uiso 1 1 calc R
C11 C 0.2446(7) 0.0247(6) 0.5308(5) 0.055(2) Uani 1 1 d .
H11 H 0.2256 -0.0038 0.5702 0.065 Uiso 1 1 calc R
C12 C 0.3596(7) 0.0669(6) 0.5303(5) 0.052(2) Uani 1 1 d .
H12 H 0.4191 0.0682 0.5703 0.062 Uiso 1 1 calc R
C13 C 0.6508(7) 0.1397(6) 0.3995(5) 0.0478(19) Uani 1 1 d .
H13A H 0.6412 0.0829 0.3600 0.057 Uiso 1 1 calc R
H13B H 0.7046 0.1463 0.4489 0.057 Uiso 1 1 calc R
C14 C 0.7091(6) 0.2356(6) 0.3771(5) 0.0456(18) Uani 1 1 d .
C15 C 0.7251(7) 0.2435(7) 0.3054(5) 0.055(2) Uani 1 1 d .
H15 H 0.6950 0.1876 0.2615 0.066 Uiso 1 1 calc R
C16 C 0.7904(9) 0.3431(9) 0.3065(7) 0.076(3) Uani 1 1 d .
H16 H 0.8091 0.3614 0.2634 0.091 Uiso 1 1 calc R
C17 C 0.8238(9) 0.4101(8) 0.3755(7) 0.080(3) Uani 1 1 d .
H17 H 0.8684 0.4803 0.3862 0.096 Uiso 1 1 calc R
C18 C 0.6747(7) 0.4874(5) 0.6118(4) 0.0410(17) Uani 1 1 d .
C19 C 0.5485(6) 0.4627(5) 0.6038(4) 0.0414(17) Uani 1 1 d .
C20 C 0.5125(6) 0.5323(5) 0.6332(4) 0.0389(16) Uani 1 1 d .
C21 C 0.3944(6) 0.5001(5) 0.6261(4) 0.0458(18) Uani 1 1 d .
H21 H 0.3714 0.5467 0.6460 0.055 Uiso 1 1 calc R
C22 C 0.3082(7) 0.3982(6) 0.5892(5) 0.053(2) Uani 1 1 d .
H22 H 0.2280 0.3763 0.5846 0.064 Uiso 1 1 calc R
C23 C 0.3430(7) 0.3305(6) 0.5597(5) 0.060(2) Uani 1 1 d .
H23 H 0.2862 0.2624 0.5343 0.071 Uiso 1 1 calc R
C24 C 0.4604(7) 0.3626(6) 0.5676(5) 0.052(2) Uani 1 1 d .
H24 H 0.4823 0.3152 0.5478 0.062 Uiso 1 1 calc R
C25 C 0.8725(7) 0.6054(6) 0.6046(6) 0.061(2) Uani 1 1 d .
H25A H 0.9025 0.5664 0.6308 0.073 Uiso 1 1 calc R
H25B H 0.8711 0.5894 0.5508 0.073 Uiso 1 1 calc R
C26 C 0.9547(7) 0.7159(6) 0.6448(5) 0.052(2) Uani 1 1 d .
C27 C 0.9973(7) 0.7933(6) 0.6081(5) 0.0483(19) Uani 1 1 d .
H27 H 0.9797 0.7838 0.5544 0.058 Uiso 1 1 calc R
C28 C 1.0721(8) 0.8886(7) 0.6690(6) 0.070(3) Uani 1 1 d .
H28 H 1.1103 0.9499 0.6583 0.083 Uiso 1 1 calc R
C29 C 1.0831(8) 0.8834(7) 0.7412(6) 0.071(3) Uani 1 1 d .
H29 H 1.1280 0.9400 0.7857 0.086 Uiso 1 1 calc R
C30 C -0.1175(6) -0.0494(6) 0.0697(4) 0.0427(18) Uani 1 1 d .
C31 C -0.0752(6) 0.0491(5) 0.0510(4) 0.0363(16) Uani 1 1 d .
C32 C 0.0395(6) 0.1346(5) 0.0844(4) 0.0377(16) Uani 1 1 d .
C33 C 0.0648(7) 0.2227(5) 0.0631(4) 0.0448(18) Uani 1 1 d .
H33 H 0.1409 0.2794 0.0859 0.054 Uiso 1 1 calc R
C34 C -0.0262(7) 0.2255(6) 0.0064(4) 0.0494(19) Uani 1 1 d .
H34 H -0.0096 0.2846 -0.0081 0.059 Uiso 1 1 calc R
C35 C -0.1380(7) 0.1430(6) -0.0276(4) 0.0499(19) Uani 1 1 d .
H35 H -0.1976 0.1454 -0.0649 0.060 Uiso 1 1 calc R
C36 C -0.1609(7) 0.0571(6) -0.0061(4) 0.0467(19) Uani 1 1 d .
H36 H -0.2371 0.0007 -0.0302 0.056 Uiso 1 1 calc R
C37 C -0.0716(7) -0.1581(6) 0.1422(5) 0.0503(19) Uani 1 1 d .
H37A H -0.0002 -0.1657 0.1569 0.060 Uiso 1 1 calc R
H37B H -0.1300 -0.2150 0.0963 0.060 Uiso 1 1 calc R
C38 C -0.1217(7) -0.1640(5) 0.2071(5) 0.0464(18) Uani 1 1 d .
C39 C -0.0682(8) -0.1649(6) 0.2807(5) 0.055(2) Uani 1 1 d .
H39 H 0.0088 -0.1575 0.2974 0.066 Uiso 1 1 calc R
C40 C -0.1411(8) -0.1783(6) 0.3278(5) 0.064(2) Uani 1 1 d .
H40 H -0.1188 -0.1821 0.3786 0.077 Uiso 1 1 calc R
C41 C -0.2470(8) -0.1849(6) 0.2912(5) 0.064(2) Uani 1 1 d .
H41 H -0.3059 -0.1928 0.3142 0.077 Uiso 1 1 calc R
C42 C 0.5778(8) 0.2556(6) 0.0799(5) 0.055(2) Uani 1 1 d .
C43 C 0.5603(7) 0.1601(6) 0.0983(4) 0.0459(18) Uani 1 1 d .
C44 C 0.4792(6) 0.1115(6) 0.1344(4) 0.0429(18) Uani 1 1 d .
C45 C 0.4644(7) 0.0212(6) 0.1498(4) 0.0470(18) Uani 1 1 d .
H45 H 0.4086 -0.0111 0.1733 0.056 Uiso 1 1 calc R
C46 C 0.5348(8) -0.0199(6) 0.1293(5) 0.056(2) Uani 1 1 d .
H46 H 0.5255 -0.0808 0.1385 0.067 Uiso 1 1 calc R
C47 C 0.6189(8) 0.0296(7) 0.0953(5) 0.064(2) Uani 1 1 d .
H47 H 0.6662 0.0023 0.0818 0.077 Uiso 1 1 calc R
C48 C 0.6318(7) 0.1184(6) 0.0817(5) 0.055(2) Uani 1 1 d .
H48 H 0.6905 0.1523 0.0606 0.066 Uiso 1 1 calc R
C49 C 0.4883(9) 0.3459(7) 0.0143(5) 0.069(3) Uani 1 1 d .
H49A H 0.4337 0.3226 -0.0390 0.082 Uiso 1 1 calc R
H49B H 0.5691 0.3876 0.0144 0.082 Uiso 1 1 calc R
C50 C 0.4557(8) 0.4113(7) 0.0676(6) 0.064(2) Uani 1 1 d .
C51 C 0.3501(8) 0.4232(6) 0.0446(6) 0.064(2) Uani 1 1 d .
H51 H 0.2895 0.3942 -0.0040 0.077 Uiso 1 1 calc R
C52 C 0.3603(12) 0.4894(9) 0.1134(9) 0.104(4) Uani 1 1 d .
H52 H 0.3001 0.5067 0.1141 0.125 Uiso 1 1 calc R
C53 C 0.4553(13) 0.5259(9) 0.1759(8) 0.103(4) Uani 1 1 d .
H53 H 0.4700 0.5714 0.2228 0.124 Uiso 1 1 calc R
C54 C 0.9014(13) 0.5379(10) 0.8083(8) 0.131(5) Uani 1 1 d .
H54A H 0.9304 0.5487 0.8638 0.196 Uiso 1 1 calc R
H54B H 0.8286 0.5426 0.7949 0.196 Uiso 1 1 calc R
H54C H 0.9610 0.5888 0.7939 0.196 Uiso 1 1 calc R
C55 C 0.8538(15) 0.5833(13) 0.1590(13) 0.183(9) Uani 1 1 d .
H55A H 0.8176 0.6018 0.1947 0.275 Uiso 1 1 calc R
H55B H 0.7988 0.5572 0.1062 0.275 Uiso 1 1 calc R
H55C H 0.9263 0.6422 0.1635 0.275 Uiso 1 1 calc R
C56 C 0.8873(17) 0.4502(17) 0.9465(15) 0.222(12) Uani 1 1 d .
H56A H 0.9467 0.4349 0.9338 0.332 Uiso 1 1 calc R
H56B H 0.9265 0.5123 0.9892 0.332 Uiso 1 1 calc R
H56C H 0.8418 0.4582 0.9014 0.332 Uiso 1 1 calc R

loop_
_atom_site_aniso_label
_atom_site_aniso_U_11
_atom_site_aniso_U_22
_atom_site_aniso_U_33
_atom_site_aniso_U_23
_atom_site_aniso_U_13
_atom_site_aniso_U_12
Gd1 0.0330(2) 0.0346(2) 0.0463(2) 0.00691(16) 0.00754(16) 0.01739(16)
N1 0.037(4) 0.053(4) 0.048(4) 0.007(3) 0.012(3) 0.020(3)
N2 0.042(4) 0.042(4) 0.084(5) 0.021(3) 0.026(4) 0.026(3)
N3 0.037(3) 0.045(4) 0.046(4) 0.013(3) 0.013(3) 0.018(3)
N4 0.054(4) 0.050(4) 0.065(5) 0.021(4) 0.014(4) 0.019(3)
N5 0.045(5) 0.074(6) 0.070(5) 0.018(4) 0.015(4) 0.028(4)
N6 0.062(5) 0.058(5) 0.071(5) 0.028(4) 0.027(4) 0.031(4)
N7 0.052(5) 0.090(6) 0.078(6) 0.024(5) 0.024(5) 0.040(5)
O1 0.032(3) 0.055(3) 0.038(3) 0.018(2) 0.014(2) 0.020(2)
O2 0.030(3) 0.032(3) 0.055(3) -0.002(2) 0.011(2) 0.013(2)
O3 0.035(3) 0.036(3) 0.044(3) 0.011(2) 0.004(2) 0.014(2)
O4 0.042(3) 0.043(3) 0.049(3) 0.017(2) 0.022(2) 0.026(2)
O5 0.043(3) 0.052(3) 0.051(3) 0.008(3) 0.006(3) 0.022(3)
O6 0.050(3) 0.042(3) 0.070(4) 0.017(3) 0.016(3) 0.027(3)
O7 0.035(3) 0.056(4) 0.087(4) 0.023(3) 0.007(3) 0.008(3)
O8 0.049(4) 0.075(4) 0.098(5) 0.028(4) 0.014(4) 0.011(3)
O9 0.061(4) 0.064(4) 0.086(5) 0.008(4) 0.029(4) 0.026(3)
O10 0.058(4) 0.061(4) 0.116(6) 0.019(4) 0.038(4) 0.017(3)
O11 0.059(4) 0.137(7) 0.117(6) 0.040(5) 0.052(4) 0.047(4)
O12 0.060(4) 0.060(4) 0.078(4) 0.024(3) 0.005(3) 0.028(3)
O13 0.055(4) 0.047(3) 0.086(5) 0.014(3) 0.011(4) 0.014(3)
O14 0.129(6) 0.076(5) 0.117(6) 0.068(5) 0.059(5) 0.068(5)
O15 0.076(6) 0.168(8) 0.083(5) 0.014(5) 0.025(5) 0.048(5)
O16 0.058(4) 0.092(5) 0.071(4) 0.024(4) 0.022(4) 0.034(4)
O17 0.103(6) 0.181(9) 0.133(7) 0.097(7) 0.083(6) 0.088(6)
O18 0.115(6) 0.075(5) 0.099(6) -0.018(4) -0.028(5) 0.047(5)
O19 0.139(11) 0.173(12) 0.259(16) 0.071(12) 0.012(11) 0.006(9)
O20 0.218(17) 0.254(19) 0.255(18) 0.118(16) 0.058(14) 0.112(15)
S1 0.095(2) 0.0582(15) 0.0897(19) 0.0119(14) 0.0303(16) 0.0318(14)
S2 0.0853(19) 0.0815(18) 0.0735(17) 0.0193(14) 0.0344(15) 0.0390(15)
S3 0.0462(12) 0.0729(15) 0.0618(14) 0.0188(12) 0.0222(11) 0.0255(11)
S4 0.139(3) 0.113(3) 0.093(2) 0.021(2) 0.027(2) 0.069(2)
C1 0.033(4) 0.039(4) 0.039(4) 0.010(3) 0.012(3) 0.020(3)
C2 0.032(4) 0.032(4) 0.037(4) 0.011(3) 0.010(3) 0.018(3)
C3 0.035(4) 0.038(4) 0.045(4) 0.008(3) 0.012(3) 0.019(3)
C4 0.031(4) 0.034(4) 0.041(4) 0.007(3) 0.009(3) 0.013(3)
C5 0.038(4) 0.039(4) 0.044(4) 0.013(3) 0.019(3) 0.023(3)
C6 0.042(4) 0.043(4) 0.048(5) 0.012(4) 0.013(4) 0.023(4)
C7 0.041(4) 0.039(4) 0.041(4) 0.014(3) 0.017(3) 0.022(3)
C8 0.042(4) 0.042(4) 0.039(4) 0.009(3) 0.018(4) 0.019(3)
C9 0.038(4) 0.050(5) 0.047(4) 0.010(4) 0.013(4) 0.020(4)
C10 0.043(5) 0.058(5) 0.060(5) 0.010(4) 0.026(4) 0.017(4)
C11 0.051(5) 0.054(5) 0.053(5) 0.015(4) 0.022(4) 0.018(4)
C12 0.051(5) 0.050(5) 0.052(5) 0.019(4) 0.014(4) 0.022(4)
C13 0.045(4) 0.054(5) 0.050(5) 0.014(4) 0.018(4) 0.028(4)
C14 0.038(4) 0.051(5) 0.057(5) 0.015(4) 0.017(4) 0.030(4)
C15 0.044(5) 0.067(6) 0.049(5) 0.012(4) 0.019(4) 0.021(4)
C16 0.065(6) 0.093(8) 0.080(7) 0.042(6) 0.032(6) 0.039(6)
C17 0.065(6) 0.066(7) 0.113(9) 0.036(7) 0.031(6) 0.030(5)
C18 0.043(4) 0.032(4) 0.050(4) 0.010(3) 0.015(4) 0.021(4)
C19 0.040(4) 0.032(4) 0.047(4) 0.012(3) 0.007(4) 0.016(3)
C20 0.034(4) 0.033(4) 0.047(4) 0.012(3) 0.010(3) 0.015(3)
C21 0.032(4) 0.042(4) 0.059(5) 0.006(4) 0.012(4) 0.019(3)
C22 0.032(4) 0.042(5) 0.065(5) 0.008(4) 0.007(4) 0.008(4)
C23 0.043(5) 0.042(5) 0.073(6) 0.003(4) 0.009(4) 0.013(4)
C24 0.040(4) 0.038(4) 0.067(5) 0.005(4) 0.011(4) 0.018(4)
C25 0.050(5) 0.051(5) 0.086(6) 0.015(5) 0.032(5) 0.025(4)
C26 0.047(5) 0.049(5) 0.065(5) 0.008(4) 0.023(4) 0.027(4)
C27 0.042(4) 0.042(4) 0.061(5) 0.014(4) 0.022(4) 0.019(4)
C28 0.060(6) 0.053(6) 0.097(8) 0.026(5) 0.035(6) 0.023(5)
C29 0.060(6) 0.065(6) 0.078(7) 0.003(5) 0.023(5) 0.027(5)
C30 0.035(4) 0.046(4) 0.041(4) 0.004(4) 0.015(4) 0.017(4)
C31 0.030(4) 0.044(4) 0.033(4) 0.007(3) 0.012(3) 0.016(3)
C32 0.040(4) 0.037(4) 0.038(4) 0.009(3) 0.011(3) 0.022(3)
C33 0.044(4) 0.041(4) 0.044(4) 0.008(3) 0.005(4) 0.022(4)
C34 0.057(5) 0.050(5) 0.051(5) 0.019(4) 0.013(4) 0.034(4)
C35 0.048(5) 0.059(5) 0.043(4) 0.014(4) 0.009(4) 0.030(4)
C36 0.037(4) 0.049(5) 0.042(4) 0.006(4) 0.011(4) 0.015(4)
C37 0.046(5) 0.043(4) 0.059(5) 0.012(4) 0.018(4) 0.020(4)
C38 0.044(4) 0.039(4) 0.055(5) 0.015(4) 0.019(4) 0.017(4)
C39 0.051(5) 0.053(5) 0.062(5) 0.018(4) 0.018(4) 0.025(4)
C40 0.063(6) 0.059(6) 0.059(6) 0.014(4) 0.018(5) 0.023(5)
C41 0.055(6) 0.061(6) 0.064(6) 0.013(5) 0.028(5) 0.016(4)
C42 0.051(5) 0.058(5) 0.052(5) 0.016(4) 0.029(4) 0.018(4)
C43 0.039(4) 0.051(5) 0.047(4) 0.008(4) 0.016(4) 0.022(4)
C44 0.039(4) 0.047(4) 0.042(4) 0.007(4) 0.010(3) 0.024(4)
C45 0.044(4) 0.046(5) 0.050(5) 0.012(4) 0.016(4) 0.022(4)
C46 0.059(5) 0.051(5) 0.059(5) 0.006(4) 0.015(4) 0.034(4)
C47 0.056(5) 0.070(6) 0.068(6) 0.001(5) 0.018(5) 0.039(5)
C48 0.048(5) 0.062(6) 0.050(5) 0.008(4) 0.018(4) 0.026(4)
C49 0.071(6) 0.062(6) 0.068(6) 0.032(5) 0.021(5) 0.025(5)
C50 0.072(6) 0.056(5) 0.078(6) 0.042(5) 0.029(5) 0.032(5)
C51 0.061(6) 0.044(5) 0.095(7) 0.034(5) 0.027(5) 0.028(4)
C52 0.094(9) 0.089(9) 0.137(12) 0.050(9) 0.037(9) 0.047(8)
C53 0.129(11) 0.082(8) 0.117(10) 0.026(8) 0.054(9) 0.062(8)
C54 0.151(13) 0.094(10) 0.097(9) 0.016(8) 0.012(9) 0.035(9)
C55 0.124(13) 0.145(15) 0.31(3) 0.123(17) 0.044(15) 0.084(12)
C56 0.127(17) 0.22(2) 0.26(3) 0.11(2) 0.010(17) 0.049(16)

loop_
_atom_type_symbol
_atom_type_description
_atom_type_scat_dispersion_real
_atom_type_scat_dispersion_imag
_atom_type_scat_source
C C 0.0033 0.0016 'International Tables Vol C Tables 4.2.6.8 and 6.1.1.4'
H H 0.0000 0.0000 'International Tables Vol C Tables 4.2.6.8 and 6.1.1.4'
N N 0.0061 0.0033 'International Tables Vol C Tables 4.2.6.8 and 6.1.1.4'
O O 0.0106 0.0060 'International Tables Vol C Tables 4.2.6.8 and 6.1.1.4'
S S 0.1246 0.1234 'International Tables Vol C Tables 4.2.6.8 and 6.1.1.4'
Gd Gd -0.1653 3.9035 'International Tables Vol C Tables 4.2.6.8 and 6.1.1.4'

loop_
_geom_angle_atom_site_label_1
_geom_angle_atom_site_label_2
_geom_angle_atom_site_label_3
_geom_angle
_geom_angle_site_symmetry_1
_geom_angle_site_symmetry_3
O6 Gd1 O5 79.76(18) . .
O6 Gd1 O18 77.4(2) . .
O5 Gd1 O18 156.5(2) . .
O6 Gd1 O10 81.9(2) . .
O5 Gd1 O10 102.0(2) . .
O18 Gd1 O10 69.4(3) . .
O6 Gd1 O13 151.6(2) . .
O5 Gd1 O13 77.3(2) . .
O18 Gd1 O13 126.1(2) . .
O10 Gd1 O13 119.2(2) . .
O6 Gd1 O15 108.1(3) . .
O5 Gd1 O15 124.4(2) . .
O18 Gd1 O15 68.9(3) . .
O10 Gd1 O15 133.4(3) . .
O13 Gd1 O15 72.4(3) . .
O6 Gd1 O12 156.2(2) . .
O5 Gd1 O12 122.92(19) . .
O18 Gd1 O12 79.2(2) . .
O10 Gd1 O12 85.9(2) . .
O13 Gd1 O12 51.3(2) . .
O15 Gd1 O12 66.8(3) . .
O6 Gd1 O16 82.0(2) . .
O5 Gd1 O16 79.1(2) . .
O18 Gd1 O16 103.0(3) . .
O10 Gd1 O16 163.4(2) . .
O13 Gd1 O16 77.4(2) . .
O15 Gd1 O16 49.6(2) . .
O12 Gd1 O16 107.6(2) . .
O6 Gd1 O9 115.9(2) . .
O5 Gd1 O9 73.3(2) . .
O18 Gd1 O9 112.2(3) . .
O10 Gd1 O9 50.3(2) . .
O13 Gd1 O9 73.0(2) . .
O15 Gd1 O9 135.2(3) . .
O12 Gd1 O9 69.5(2) . .
O16 Gd1 O9 143.1(2) . .
C6 N1 C13 125.6(6) . .
C6 N1 H1 117.2 . .
C13 N1 H1 117.2 . .
C18 N2 C25 124.6(6) . .
C18 N2 H2 117.7 . .
C25 N2 H2 117.7 . .
C30 N3 C37 123.5(6) . .
C30 N3 H3 118.2 . .
C37 N3 H3 118.2 . .
C42 N4 C49 123.9(7) . .
C42 N4 H4 118.1 . .
C49 N4 H4 118.1 . .
O11 N5 O9 121.5(9) . .
O11 N5 O10 123.0(9) . .
O9 N5 O10 115.4(8) . .
O14 N6 O13 122.7(8) . .
O14 N6 O12 121.1(8) . .
O13 N6 O12 116.1(7) . .
O17 N7 O16 125.7(9) . .
O17 N7 O15 118.5(10) . .
O16 N7 O15 115.7(9) . .
C8 O1 C1 119.9(5) . .
C20 O2 C3 116.8(5) 2_666 .
C32 O3 C4 117.2(5) . .
C44 O4 C5 116.3(5) . .
C6 O5 Gd1 167.1(5) . .
C18 O6 Gd1 164.6(5) . .
N5 O9 Gd1 95.1(5) . .
N5 O10 Gd1 99.1(5) . .
N6 O12 Gd1 94.8(4) . .
N6 O13 Gd1 97.5(4) . .
N7 O15 Gd1 97.4(6) . .
N7 O16 Gd1 96.5(5) . .
C54 O18 Gd1 143.4(8) . .
C54 O18 H18 109.8 . .
Gd1 O18 H18 104.3 . .
C55 O19 H19 109.5 . .
C56 O20 H20 109.5 . .
C14 S1 C17 92.1(5) . .
C29 S2 C26 92.4(5) . .
C41 S3 C38 92.1(4) . .
C50 S4 C53 91.9(6) . .
O1 C1 C2 106.4(5) . .
O1 C1 H1A 110.4 . .
C2 C1 H1A 110.4 . .
O1 C1 H1B 110.4 . .
C2 C1 H1B 110.4 . .
H1A C1 H1B 108.6 . .
C1 C2 C3 111.1(6) . .
C1 C2 C5 107.3(5) . .
C3 C2 C5 108.6(5) . .
C1 C2 C4 110.8(5) . .
C3 C2 C4 107.5(5) . .
C5 C2 C4 111.5(5) . .
O2 C3 C2 107.6(5) . .
O2 C3 H3A 110.2 . .
C2 C3 H3A 110.2 . .
O2 C3 H3B 110.2 . .
C2 C3 H3B 110.2 . .
H3A C3 H3B 108.5 . .
O3 C4 C2 109.0(5) . .
O3 C4 H4A 109.9 . .
C2 C4 H4A 109.9 . .
O3 C4 H4B 109.9 . .
C2 C4 H4B 109.9 . .
H4A C4 H4B 108.3 . .
O4 C5 C2 110.0(5) . .
O4 C5 H5A 109.7 . .
C2 C5 H5A 109.7 . .
O4 C5 H5B 109.7 . .
C2 C5 H5B 109.7 . .
H5A C5 H5B 108.2 . .
O5 C6 N1 119.5(7) . .
O5 C6 C7 122.8(7) . .
N1 C6 C7 117.7(7) . .
C12 C7 C8 118.5(7) . .
C12 C7 C6 118.4(7) . .
C8 C7 C6 123.1(6) . .
O1 C8 C7 116.3(6) . .
O1 C8 C9 123.5(7) . .
C7 C8 C9 120.2(7) . .
C10 C9 C8 118.4(7) . .
C10 C9 H9 120.8 . .
C8 C9 H9 120.8 . .
C11 C10 C9 121.5(8) . .
C11 C10 H10 119.2 . .
C9 C10 H10 119.2 . .
C10 C11 C12 119.6(8) . .
C10 C11 H11 120.2 . .
C12 C11 H11 120.2 . .
C11 C12 C7 121.7(8) . .
C11 C12 H12 119.1 . .
C7 C12 H12 119.1 . .
N1 C13 C14 114.6(6) . .
N1 C13 H13A 108.6 . .
C14 C13 H13A 108.6 . .
N1 C13 H13B 108.6 . .
C14 C13 H13B 108.6 . .
H13A C13 H13B 107.6 . .
C15 C14 C13 127.7(7) . .
C15 C14 S1 109.9(6) . .
C13 C14 S1 122.3(6) . .
C16 C15 C14 112.8(8) . .
C16 C15 H15 123.6 . .
C14 C15 H15 123.6 . .
C17 C16 C15 113.0(10) . .
C17 C16 H16 123.5 . .
C15 C16 H16 123.5 . .
C16 C17 S1 112.2(8) . .
C16 C17 H17 123.9 . .
S1 C17 H17 123.9 . .
O6 C18 N2 120.2(7) . .
O6 C18 C19 120.5(6) . .
N2 C18 C19 119.2(6) . .
C24 C19 C20 117.3(7) . .
C24 C19 C18 117.5(6) . .
C20 C19 C18 125.2(6) . .
C21 C20 O2 122.8(6) . 2_666
C21 C20 C19 120.3(6) . .
O2 C20 C19 116.8(6) 2_666 .
C20 C21 C22 120.5(7) . .
C20 C21 H21 119.7 . .
C22 C21 H21 119.7 . .
C23 C22 C21 119.2(7) . .
C23 C22 H22 120.4 . .
C21 C22 H22 120.4 . .
C24 C23 C22 120.1(7) . .
C24 C23 H23 120.0 . .
C22 C23 H23 120.0 . .
C23 C24 C19 122.6(7) . .
C23 C24 H24 118.7 . .
C19 C24 H24 118.7 . .
C26 C25 N2 111.5(6) . .
C26 C25 H25A 109.3 . .
N2 C25 H25A 109.3 . .
C26 C25 H25B 109.3 . .
N2 C25 H25B 109.3 . .
H25A C25 H25B 108.0 . .
C27 C26 C25 126.6(8) . .
C27 C26 S2 112.0(6) . .
C25 C26 S2 121.5(7) . .
C26 C27 C28 107.6(8) . .
C26 C27 H27 126.2 . .
C28 C27 H27 126.2 . .
C29 C28 C27 115.4(9) . .
C29 C28 H28 122.3 . .
C27 C28 H28 122.3 . .
C28 C29 S2 112.7(8) . .
C28 C29 H29 123.7 . .
S2 C29 H29 123.7 . .
O7 C30 N3 120.6(7) . .
O7 C30 C31 120.3(7) . .
N3 C30 C31 119.1(6) . .
C32 C31 C36 116.7(6) . .
C32 C31 C30 127.2(6) . .
C36 C31 C30 116.1(6) . .
O3 C32 C33 121.0(6) . .
O3 C32 C31 118.2(6) . .
C33 C32 C31 120.8(6) . .
C32 C33 C34 119.2(7) . .
C32 C33 H33 120.4 . .
C34 C33 H33 120.4 . .
C35 C34 C33 121.0(7) . .
C35 C34 H34 119.5 . .
C33 C34 H34 119.5 . .
C36 C35 C34 118.9(7) . .
C36 C35 H35 120.6 . .
C34 C35 H35 120.6 . .
C35 C36 C31 123.3(7) . .
C35 C36 H36 118.3 . .
C31 C36 H36 118.3 . .
N3 C37 C38 115.1(6) . .
N3 C37 H37A 108.5 . .
C38 C37 H37A 108.5 . .
N3 C37 H37B 108.5 . .
C38 C37 H37B 108.5 . .
H37A C37 H37B 107.5 . .
C39 C38 C37 126.4(7) . .
C39 C38 S3 109.8(6) . .
C37 C38 S3 123.6(6) . .
C38 C39 C40 113.3(8) . .
C38 C39 H39 123.3 . .
C40 C39 H39 123.3 . .
C41 C40 C39 112.2(8) . .
C41 C40 H40 123.9 . .
C39 C40 H40 123.9 . .
C40 C41 S3 112.5(7) . .
C40 C41 H41 123.8 . .
S3 C41 H41 123.8 . .
O8 C42 N4 121.1(8) . .
O8 C42 C43 120.3(8) . .
N4 C42 C43 118.5(7) . .
C44 C43 C48 117.5(7) . .
C44 C43 C42 123.6(7) . .
C48 C43 C42 118.9(7) . .
O4 C44 C43 115.6(6) . .
O4 C44 C45 122.6(7) . .
C43 C44 C45 121.8(7) . .
C44 C45 C46 118.6(8) . .
C44 C45 H45 120.7 . .
C46 C45 H45 120.7 . .
C47 C46 C45 120.2(8) . .
C47 C46 H46 119.9 . .
C45 C46 H46 119.9 . .
C48 C47 C46 119.6(8) . .
C48 C47 H47 120.2 . .
C46 C47 H47 120.2 . .
C47 C48 C43 122.2(8) . .
C47 C48 H48 118.9 . .
C43 C48 H48 118.9 . .
N4 C49 C50 113.1(7) . .
N4 C49 H49A 109.0 . .
C50 C49 H49A 109.0 . .
N4 C49 H49B 109.0 . .
C50 C49 H49B 109.0 . .
H49A C49 H49B 107.8 . .
C51 C50 C49 125.2(9) . .
C51 C50 S4 114.2(8) . .
C49 C50 S4 120.5(7) . .
C52 C51 C50 103.7(9) . .
C52 C51 H51 128.1 . .
C50 C51 H51 128.1 . .
C53 C52 C51 119.4(12) . .
C53 C52 H52 120.3 . .
C51 C52 H52 120.3 . .
C52 C53 S4 110.6(11) . .
C52 C53 H53 124.7 . .
S4 C53 H53 124.7 . .
O18 C54 H54A 109.5 . .
O18 C54 H54B 109.5 . .
H54A C54 H54B 109.5 . .
O18 C54 H54C 109.5 . .
H54A C54 H54C 109.5 . .
H54B C54 H54C 109.5 . .
O19 C55 H55A 109.5 . .
O19 C55 H55B 109.5 . .
H55A C55 H55B 109.5 . .
O19 C55 H55C 109.5 . .
H55A C55 H55C 109.5 . .
H55B C55 H55C 109.5 . .
O20 C56 H56A 109.5 . .
O20 C56 H56B 109.5 . .
H56A C56 H56B 109.5 . .
O20 C56 H56C 109.5 . .
H56A C56 H56C 109.5 . .
H56B C56 H56C 109.5 . .

loop_
_geom_bond_atom_site_label_1
_geom_bond_atom_site_label_2
_geom_bond_distance
_geom_bond_site_symmetry_2
Gd1 O6 2.315(5) .
Gd1 O5 2.334(5) .
Gd1 O18 2.377(7) .
Gd1 O10 2.425(6) .
Gd1 O13 2.450(6) .
Gd1 O15 2.474(8) .
Gd1 O12 2.490(5) .
Gd1 O16 2.501(6) .
Gd1 O9 2.513(6) .
N1 C6 1.321(9) .
N1 C13 1.458(9) .
N1 H1 0.8600 .
N2 C18 1.318(9) .
N2 C25 1.488(10) .
N2 H2 0.8600 .
N3 C30 1.328(9) .
N3 C37 1.467(9) .
N3 H3 0.8600 .
N4 C42 1.325(10) .
N4 C49 1.443(10) .
N4 H4 0.8600 .
N5 O11 1.229(9) .
N5 O9 1.236(9) .
N5 O10 1.248(9) .
N6 O14 1.210(8) .
N6 O13 1.248(8) .
N6 O12 1.273(8) .
N7 O17 1.201(10) .
N7 O16 1.225(10) .
N7 O15 1.239(10) .
O1 C8 1.363(8) .
O1 C1 1.441(7) .
O2 C20 1.383(8) 2_666
O2 C3 1.437(8) .
O3 C32 1.369(8) .
O3 C4 1.424(7) .
O4 C44 1.380(8) .
O4 C5 1.419(8) .
O5 C6 1.245(8) .
O6 C18 1.250(8) .
O7 C30 1.232(8) .
O8 C42 1.231(9) .
O18 C54 1.359(13) .
O18 H18 0.8198 .
O19 C55 1.393(17) .
O19 H19 0.8200 .
O20 C56 1.41(2) .
O20 H20 0.8200 .
S1 C14 1.688(8) .
S1 C17 1.696(11) .
S2 C29 1.675(10) .
S2 C26 1.698(9) .
S3 C41 1.694(9) .
S3 C38 1.709(8) .
S4 C50 1.672(10) .
S4 C53 1.684(13) .
C1 C2 1.512(9) .
C1 H1A 0.9700 .
C1 H1B 0.9700 .
C2 C3 1.530(9) .
C2 C5 1.535(9) .
C2 C4 1.536(9) .
C3 H3A 0.9700 .
C3 H3B 0.9700 .
C4 H4A 0.9700 .
C4 H4B 0.9700 .
C5 H5A 0.9700 .
C5 H5B 0.9700 .
C6 C7 1.475(10) .
C7 C12 1.381(10) .
C7 C8 1.389(10) .
C8 C9 1.396(10) .
C9 C10 1.386(11) .
C9 H9 0.9300 .
C10 C11 1.356(11) .
C10 H10 0.9300 .
C11 C12 1.359(11) .
C11 H11 0.9300 .
C12 H12 0.9300 .
C13 C14 1.508(10) .
C13 H13A 0.9700 .
C13 H13B 0.9700 .
C14 C15 1.392(11) .
C15 C16 1.379(12) .
C15 H15 0.9300 .
C16 C17 1.329(14) .
C16 H16 0.9300 .
C17 H17 0.9300 .
C18 C19 1.486(10) .
C19 C24 1.379(10) .
C19 C20 1.404(10) .
C20 C21 1.368(10) .
C20 O2 1.383(8) 2_666
C21 C22 1.393(10) .
C21 H21 0.9300 .
C22 C23 1.370(11) .
C22 H22 0.9300 .
C23 C24 1.355(11) .
C23 H23 0.9300 .
C24 H24 0.9300 .
C25 C26 1.485(11) .
C25 H25A 0.9700 .
C25 H25B 0.9700 .
C26 C27 1.423(11) .
C27 C28 1.433(12) .
C27 H27 0.9300 .
C28 C29 1.318(13) .
C28 H28 0.9300 .
C29 H29 0.9300 .
C30 C31 1.490(10) .
C31 C32 1.401(9) .
C31 C36 1.408(10) .
C32 C33 1.383(10) .
C33 C34 1.410(10) .
C33 H33 0.9300 .
C34 C35 1.361(10) .
C34 H34 0.9300 .
C35 C36 1.358(11) .
C35 H35 0.9300 .
C36 H36 0.9300 .
C37 C38 1.478(11) .
C37 H37A 0.9700 .
C37 H37B 0.9700 .
C38 C39 1.377(11) .
C39 C40 1.398(12) .
C39 H39 0.9300 .
C40 C41 1.342(12) .
C40 H40 0.9300 .
C41 H41 0.9300 .
C42 C43 1.480(11) .
C43 C44 1.383(10) .
C43 C48 1.388(11) .
C44 C45 1.390(10) .
C45 C46 1.390(11) .
C45 H45 0.9300 .
C46 C47 1.387(12) .
C46 H46 0.9300 .
C47 C48 1.359(12) .
C47 H47 0.9300 .
C48 H48 0.9300 .
C49 C50 1.529(13) .
C49 H49A 0.9700 .
C49 H49B 0.9700 .
C50 C51 1.442(12) .
C51 C52 1.413(16) .
C51 H51 0.9300 .
C52 C53 1.308(15) .
C52 H52 0.9300 .
C53 H53 0.9300 .
C54 H54A 0.9600 .
C54 H54B 0.9600 .
C54 H54C 0.9600 .
C55 H55A 0.9600 .
C55 H55B 0.9600 .
C55 H55C 0.9600 .
C56 H56A 0.9600 .
C56 H56B 0.9600 .
C56 H56C 0.9600 .

loop_
_geom_torsion_atom_site_label_1
_geom_torsion_atom_site_label_2
_geom_torsion_atom_site_label_3
_geom_torsion_atom_site_label_4
_geom_torsion
_geom_torsion_site_symmetry_1
_geom_torsion_site_symmetry_4
O6 Gd1 O5 C6 -111(2) . .
O18 Gd1 O5 C6 -125(2) . .
O10 Gd1 O5 C6 169(2) . .
O13 Gd1 O5 C6 52(2) . .
O15 Gd1 O5 C6 -6(2) . .
O12 Gd1 O5 C6 76(2) . .
O16 Gd1 O5 C6 -28(2) . .
O9 Gd1 O5 C6 128(2) . .
O5 Gd1 O6 C18 97.0(19) . .
O18 Gd1 O6 C18 -88.6(19) . .
O10 Gd1 O6 C18 -159.2(19) . .
O13 Gd1 O6 C18 60(2) . .
O15 Gd1 O6 C18 -26.1(19) . .
O12 Gd1 O6 C18 -99.3(19) . .
O16 Gd1 O6 C18 16.7(19) . .
O9 Gd1 O6 C18 162.6(19) . .
O11 N5 O9 Gd1 178.5(8) . .
O10 N5 O9 Gd1 -3.3(8) . .
O6 Gd1 O9 N5 54.7(6) . .
O5 Gd1 O9 N5 124.1(5) . .
O18 Gd1 O9 N5 -31.7(6) . .
O10 Gd1 O9 N5 2.0(5) . .
O13 Gd1 O9 N5 -154.4(6) . .
O15 Gd1 O9 N5 -113.6(5) . .
O12 Gd1 O9 N5 -100.1(5) . .
O16 Gd1 O9 N5 167.5(5) . .
O11 N5 O10 Gd1 -178.3(8) . .
O9 N5 O10 Gd1 3.5(8) . .
O6 Gd1 O10 N5 -135.8(6) . .
O5 Gd1 O10 N5 -58.1(6) . .
O18 Gd1 O10 N5 144.7(6) . .
O13 Gd1 O10 N5 23.9(6) . .
O15 Gd1 O10 N5 116.9(6) . .
O12 Gd1 O10 N5 64.7(5) . .
O16 Gd1 O10 N5 -150.2(7) . .
O9 Gd1 O10 N5 -2.0(5) . .
O14 N6 O12 Gd1 -176.8(7) . .
O13 N6 O12 Gd1 5.6(8) . .
O6 Gd1 O12 N6 164.4(5) . .
O5 Gd1 O12 N6 -34.8(6) . .
O18 Gd1 O12 N6 153.8(5) . .
O10 Gd1 O12 N6 -136.4(5) . .
O13 Gd1 O12 N6 -3.3(4) . .
O15 Gd1 O12 N6 82.2(5) . .
O16 Gd1 O12 N6 53.5(5) . .
O9 Gd1 O12 N6 -87.5(5) . .
O14 N6 O13 Gd1 176.7(7) . .
O12 N6 O13 Gd1 -5.8(8) . .
O6 Gd1 O13 N6 -166.2(5) . .
O5 Gd1 O13 N6 156.7(5) . .
O18 Gd1 O13 N6 -24.9(6) . .
O10 Gd1 O13 N6 59.9(6) . .
O15 Gd1 O13 N6 -70.6(5) . .
O12 Gd1 O13 N6 3.4(5) . .
O16 Gd1 O13 N6 -121.8(5) . .
O9 Gd1 O13 N6 80.5(5) . .
O17 N7 O15 Gd1 173.6(8) . .
O16 N7 O15 Gd1 -8.8(9) . .
O6 Gd1 O15 N7 67.0(7) . .
O5 Gd1 O15 N7 -22.8(8) . .
O18 Gd1 O15 N7 135.2(7) . .
O10 Gd1 O15 N7 163.1(5) . .
O13 Gd1 O15 N7 -83.1(6) . .
O12 Gd1 O15 N7 -137.9(7) . .
O16 Gd1 O15 N7 5.1(5) . .
O9 Gd1 O15 N7 -124.1(6) . .
O17 N7 O16 Gd1 -173.9(9) . .
O15 N7 O16 Gd1 8.7(9) . .
O6 Gd1 O16 N7 -127.3(6) . .
O5 Gd1 O16 N7 151.7(6) . .
O18 Gd1 O16 N7 -52.2(6) . .
O10 Gd1 O16 N7 -112.8(9) . .
O13 Gd1 O16 N7 72.4(6) . .
O15 Gd1 O16 N7 -5.1(6) . .
O12 Gd1 O16 N7 30.4(6) . .
O9 Gd1 O16 N7 109.5(6) . .
O6 Gd1 O18 C54 26.6(15) . .
O5 Gd1 O18 C54 40.5(19) . .
O10 Gd1 O18 C54 112.6(15) . .
O13 Gd1 O18 C54 -135.7(14) . .
O15 Gd1 O18 C54 -88.7(15) . .
O12 Gd1 O18 C54 -157.8(15) . .
O16 Gd1 O18 C54 -52.0(15) . .
O9 Gd1 O18 C54 139.7(15) . .
C8 O1 C1 C2 -171.8(5) . .
O1 C1 C2 C3 -51.9(7) . .
O1 C1 C2 C5 66.7(6) . .
O1 C1 C2 C4 -171.3(5) . .
C20 O2 C3 C2 -174.4(5) 2_666 .
C1 C2 C3 O2 -55.4(7) . .
C5 C2 C3 O2 -173.1(5) . .
C4 C2 C3 O2 66.1(7) . .
C32 O3 C4 C2 176.3(6) . .
C1 C2 C4 O3 -53.1(7) . .
C3 C2 C4 O3 -174.7(5) . .
C5 C2 C4 O3 66.4(7) . .
C44 O4 C5 C2 165.0(5) . .
C1 C2 C5 O4 -178.2(5) . .
C3 C2 C5 O4 -58.0(7) . .
C4 C2 C5 O4 60.3(7) . .
Gd1 O5 C6 N1 -150.0(18) . .
Gd1 O5 C6 C7 28(3) . .
C13 N1 C6 O5 2.9(11) . .
C13 N1 C6 C7 -174.8(6) . .
O5 C6 C7 C12 -48.3(10) . .
N1 C6 C7 C12 129.3(8) . .
O5 C6 C7 C8 132.5(8) . .
N1 C6 C7 C8 -49.9(10) . .
C1 O1 C8 C7 177.6(6) . .
C1 O1 C8 C9 -3.8(10) . .
C12 C7 C8 O1 176.2(6) . .
C6 C7 C8 O1 -4.6(10) . .
C12 C7 C8 C9 -2.4(10) . .
C6 C7 C8 C9 176.7(7) . .
O1 C8 C9 C10 -177.1(7) . .
C7 C8 C9 C10 1.4(11) . .
C8 C9 C10 C11 -0.4(12) . .
C9 C10 C11 C12 0.3(12) . .
C10 C11 C12 C7 -1.4(12) . .
C8 C7 C12 C11 2.4(11) . .
C6 C7 C12 C11 -176.8(7) . .
C6 N1 C13 C14 -89.5(9) . .
N1 C13 C14 C15 -109.0(9) . .
N1 C13 C14 S1 76.1(8) . .
C17 S1 C14 C15 -0.3(6) . .
C17 S1 C14 C13 175.5(6) . .
C13 C14 C15 C16 -175.2(7) . .
S1 C14 C15 C16 0.3(9) . .
C14 C15 C16 C17 -0.1(12) . .
C15 C16 C17 S1 -0.1(12) . .
C14 S1 C17 C16 0.2(8) . .
Gd1 O6 C18 N2 149.6(15) . .
Gd1 O6 C18 C19 -32(2) . .
C25 N2 C18 O6 3.9(12) . .
C25 N2 C18 C19 -174.1(7) . .
O6 C18 C19 C24 -34.0(11) . .
N2 C18 C19 C24 144.0(8) . .
O6 C18 C19 C20 143.0(7) . .
N2 C18 C19 C20 -39.0(11) . .
C24 C19 C20 C21 0.5(11) . .
C18 C19 C20 C21 -176.5(7) . .
C24 C19 C20 O2 177.5(7) . 2_666
C18 C19 C20 O2 0.5(11) . 2_666
O2 C20 C21 C22 -177.2(7) 2_666 .
C19 C20 C21 C22 -0.4(12) . .
C20 C21 C22 C23 -0.3(12) . .
C21 C22 C23 C24 0.9(13) . .
C22 C23 C24 C19 -0.9(14) . .
C20 C19 C24 C23 0.1(12) . .
C18 C19 C24 C23 177.3(8) . .
C18 N2 C25 C26 -144.3(8) . .
N2 C25 C26 C27 -103.3(9) . .
N2 C25 C26 S2 75.7(9) . .
C29 S2 C26 C27 0.7(6) . .
C29 S2 C26 C25 -178.4(7) . .
C25 C26 C27 C28 178.8(8) . .
S2 C26 C27 C28 -0.2(8) . .
C26 C27 C28 C29 -0.6(11) . .
C27 C28 C29 S2 1.1(11) . .
C26 S2 C29 C28 -1.0(8) . .
C37 N3 C30 O7 1.0(11) . .
C37 N3 C30 C31 -178.9(6) . .
O7 C30 C31 C32 176.5(7) . .
N3 C30 C31 C32 -3.6(11) . .
O7 C30 C31 C36 -2.6(10) . .
N3 C30 C31 C36 177.3(6) . .
C4 O3 C32 C33 3.9(9) . .
C4 O3 C32 C31 -174.5(6) . .
C36 C31 C32 O3 179.9(6) . .
C30 C31 C32 O3 0.8(11) . .
C36 C31 C32 C33 1.5(10) . .
C30 C31 C32 C33 -177.6(7) . .
O3 C32 C33 C34 -179.0(6) . .
C31 C32 C33 C34 -0.6(11) . .
C32 C33 C34 C35 -0.1(12) . .
C33 C34 C35 C36 -0.1(12) . .
C34 C35 C36 C31 1.1(12) . .
C32 C31 C36 C35 -1.8(11) . .
C30 C31 C36 C35 177.5(7) . .
C30 N3 C37 C38 -86.6(9) . .
N3 C37 C38 C39 -112.9(9) . .
N3 C37 C38 S3 70.6(8) . .
C41 S3 C38 C39 -0.5(6) . .
C41 S3 C38 C37 176.5(7) . .
C37 C38 C39 C40 -175.8(7) . .
S3 C38 C39 C40 1.1(9) . .
C38 C39 C40 C41 -1.4(11) . .
C39 C40 C41 S3 1.0(10) . .
C38 S3 C41 C40 -0.3(7) . .
C49 N4 C42 O8 -1.1(13) . .
C49 N4 C42 C43 -178.1(8) . .
O8 C42 C43 C44 128.7(9) . .
N4 C42 C43 C44 -54.2(11) . .
O8 C42 C43 C48 -48.6(12) . .
N4 C42 C43 C48 128.5(8) . .
C5 O4 C44 C43 -168.3(6) . .
C5 O4 C44 C45 9.8(10) . .
C48 C43 C44 O4 174.6(6) . .
C42 C43 C44 O4 -2.7(11) . .
C48 C43 C44 C45 -3.5(11) . .
C42 C43 C44 C45 179.2(7) . .
O4 C44 C45 C46 -176.9(7) . .
C43 C44 C45 C46 1.1(11) . .
C44 C45 C46 C47 0.9(12) . .
C45 C46 C47 C48 -0.3(13) . .
C46 C47 C48 C43 -2.3(13) . .
C44 C43 C48 C47 4.1(12) . .
C42 C43 C48 C47 -178.4(8) . .
C42 N4 C49 C50 -98.6(10) . .
N4 C49 C50 C51 -112.6(9) . .
N4 C49 C50 S4 69.4(10) . .
C53 S4 C50 C51 1.1(7) . .
C53 S4 C50 C49 179.3(8) . .
C49 C50 C51 C52 179.7(9) . .
S4 C50 C51 C52 -2.2(9) . .
C50 C51 C52 C53 2.7(14) . .
C51 C52 C53 S4 -2.1(15) . .
C50 S4 C53 C52 0.4(10) . .
